data_4031940
loop_
_publ_author_name
'Wrobel, Agnes Johanna'
'Lucchesi, Ralph'
'Wibbeling, Birgit'
'Daniliuc, Constantin-Gabriel'
'Fr\"ohlich, Roland'
'W\"urthwein, Ernst-Ulrich'

_publ_section_title
;
 1,3,5-Triazapentadienes by Nucleophilic Addition to 1,3- and
 1,4-Dinitriles-Sterically Constrained Examples by Incorporation into
 Cyclic Peripheries: Synthesis, Aggregation, and Photophysical Properties.
;
_journal_issue 7
_journal_name_full 'The Journal of organic chemistry'
_journal_page_first 2849
_journal_page_last 2863
_journal_paper_doi 10.1021/acs.joc.6b00126
_journal_volume 81
_journal_year 2016
_chemical_formula_sum 'C17 H23 N3'
_chemical_formula_weight 269.38
_chemical_name_systematic
; 
 ? 
;
_space_group_IT_number 2
_symmetry_cell_setting triclinic
_symmetry_space_group_name_Hall '-P 1'
_symmetry_space_group_name_H-M 'P -1'
_atom_sites_solution_hydrogens geom
_atom_sites_solution_primary direct
_atom_sites_solution_secondary difmap
_audit_creation_method SHELXL-97
_cell_angle_alpha 95.9240(10)
_cell_angle_beta 110.6390(10)
_cell_angle_gamma 96.7820(10)
_cell_formula_units_Z 2
_cell_length_a 9.08780(10)
_cell_length_b 9.20200(10)
_cell_length_c 9.5148(2)
_cell_measurement_reflns_used 2227
_cell_measurement_temperature 223(2)
_cell_measurement_theta_max 68.25
_cell_measurement_theta_min 0.88
_cell_volume 730.37(2)
_computing_cell_refinement 'Collect (Nonius B.V., 1998)'
_computing_data_collection 'Collect (Nonius B.V., 1998)'
_computing_data_reduction 'Denzo-SMN (Otwinowski & Minor, 1997)'
_computing_molecular_graphics 'XP (BrukerAXS, 2000)'
_computing_publication_material 'SHELXL-97 (Sheldrick, 1997)'
_computing_structure_refinement 'SHELXL-97 (Sheldrick, 1997)'
_computing_structure_solution 'SHELXS-97 (Sheldrick, 1990)'
_diffrn_ambient_temperature 223(2)
_diffrn_measured_fraction_theta_full 0.941
_diffrn_measured_fraction_theta_max 0.941
_diffrn_measurement_device_type 'Nonius KappaCCD APEXII'
_diffrn_measurement_method '\w and \f scans'
_diffrn_radiation_monochromator graphite
_diffrn_radiation_source 'fine-focus sealed tube'
_diffrn_radiation_type CuK\a
_diffrn_radiation_wavelength 1.54178
_diffrn_reflns_av_R_equivalents 0.033
_diffrn_reflns_av_sigmaI/netI 0.0234
_diffrn_reflns_limit_h_max 10
_diffrn_reflns_limit_h_min 0
_diffrn_reflns_limit_k_max 10
_diffrn_reflns_limit_k_min -10
_diffrn_reflns_limit_l_max 10
_diffrn_reflns_limit_l_min -11
_diffrn_reflns_number 8996
_diffrn_reflns_theta_full 68.81
_diffrn_reflns_theta_max 68.81
_diffrn_reflns_theta_min 4.90
_exptl_absorpt_coefficient_mu 0.565
_exptl_absorpt_correction_T_max 0.8954
_exptl_absorpt_correction_T_min 0.7655
_exptl_absorpt_correction_type multi-scan
_exptl_absorpt_process_details 'Denzo (Otwinowski, Borek, Majewski & Minor, 2003)'
_exptl_crystal_colour yellow
_exptl_crystal_density_diffrn 1.225
_exptl_crystal_density_method 'not measured'
_exptl_crystal_description prism
_exptl_crystal_F_000 292
_exptl_crystal_size_max 0.50
_exptl_crystal_size_mid 0.40
_exptl_crystal_size_min 0.20
_refine_diff_density_max 0.197
_refine_diff_density_min -0.169
_refine_diff_density_rms 0.032
_refine_ls_extinction_method none
_refine_ls_goodness_of_fit_ref 1.033
_refine_ls_hydrogen_treatment mixed
_refine_ls_matrix_type full
_refine_ls_number_parameters 187
_refine_ls_number_reflns 2546
_refine_ls_number_restraints 0
_refine_ls_restrained_S_all 1.033
_refine_ls_R_factor_all 0.0427
_refine_ls_R_factor_gt 0.0412
_refine_ls_shift/su_max 0.000
_refine_ls_shift/su_mean 0.000
_refine_ls_structure_factor_coef Fsqd
_refine_ls_weighting_details 'calc w=1/[\s^2^(Fo^2^)+(0.0523P)^2^+0.1942P] where P=(Fo^2^+2Fc^2^)/3'
_refine_ls_weighting_scheme calc
_refine_ls_wR_factor_gt 0.1047
_refine_ls_wR_factor_ref 0.1061
_reflns_number_gt 2422
_reflns_number_total 2546
_reflns_threshold_expression >2sigma(I)
_cod_data_source_file jo6b00126_si_012.cif
_cod_data_source_block wue4949
_cod_original_cell_volume 730.370(19)
_cod_original_sg_symbol_H-M P-1
_cod_database_code 4031940

loop_
_symmetry_equiv_pos_as_xyz
'x, y, z'
'-x, -y, -z'

loop_
_atom_site_label
_atom_site_type_symbol
_atom_site_fract_x
_atom_site_fract_y
_atom_site_fract_z
_atom_site_U_iso_or_equiv
_atom_site_adp_type
_atom_site_occupancy
_atom_site_symmetry_multiplicity
_atom_site_calc_flag
_atom_site_refinement_flags
C1 C 0.22841(14) 0.67635(12) 0.37915(13) 0.0313(3) Uani 1 1 d .
C2 C 0.21054(14) 0.69187(13) 0.61556(13) 0.0321(3) Uani 1 1 d .
C3 C 0.36384(14) 0.80483(13) 0.68127(13) 0.0337(3) Uani 1 1 d .
C4 C 0.47274(14) 0.76219(13) 0.60042(14) 0.0335(3) Uani 1 1 d .
C5 C 0.63796(15) 0.78741(16) 0.66835(16) 0.0426(3) Uani 1 1 d .
H5 H 0.6871 0.8391 0.7681 0.051 Uiso 1 1 calc R
C6 C 0.73122(16) 0.73841(17) 0.59289(18) 0.0490(4) Uani 1 1 d .
H6 H 0.8428 0.7566 0.6412 0.059 Uiso 1 1 calc R
C7 C 0.66159(17) 0.66297(16) 0.44700(18) 0.0467(4) Uani 1 1 d .
H7 H 0.7247 0.6248 0.3970 0.056 Uiso 1 1 calc R
C8 C 0.49874(16) 0.64379(15) 0.37490(16) 0.0403(3) Uani 1 1 d .
H8 H 0.4510 0.5949 0.2740 0.048 Uiso 1 1 calc R
C9 C 0.40413(14) 0.69557(13) 0.44904(13) 0.0325(3) Uani 1 1 d .
C10 C 0.32172(17) 0.95807(14) 0.64160(16) 0.0417(3) Uani 1 1 d .
H10A H 0.4195 1.0316 0.6857 0.050 Uiso 1 1 calc R
H10B H 0.2845 0.9529 0.5309 0.050 Uiso 1 1 calc R
C11 C 0.1970(2) 1.01251(19) 0.6950(2) 0.0609(4) Uani 1 1 d .
H11A H 0.1003 0.9395 0.6551 0.091 Uiso 1 1 calc R
H11B H 0.1742 1.1053 0.6591 0.091 Uiso 1 1 calc R
H11C H 0.2364 1.0278 0.8053 0.091 Uiso 1 1 calc R
C12 C 0.44049(16) 0.81536(15) 0.85417(14) 0.0421(3) Uani 1 1 d .
H12A H 0.5324 0.8956 0.8914 0.051 Uiso 1 1 calc R
H12B H 0.3634 0.8438 0.8981 0.051 Uiso 1 1 calc R
C13 C 0.49603(18) 0.67719(17) 0.91434(16) 0.0485(4) Uani 1 1 d .
H13A H 0.4056 0.5976 0.8831 0.073 Uiso 1 1 calc R
H13B H 0.5437 0.6973 1.0245 0.073 Uiso 1 1 calc R
H13C H 0.5743 0.6483 0.8740 0.073 Uiso 1 1 calc R
C14 C -0.01866(15) 0.66534(17) 0.16633(15) 0.0439(3) Uani 1 1 d .
H14A H -0.0529 0.7301 0.2330 0.053 Uiso 1 1 calc R
H14B H -0.0735 0.5638 0.1535 0.053 Uiso 1 1 calc R
C15 C -0.05223(18) 0.71748(19) 0.01508(16) 0.0533(4) Uani 1 1 d .
H15A H -0.1423 0.7718 -0.0089 0.064 Uiso 1 1 calc R
H15B H -0.0759 0.6338 -0.0664 0.064 Uiso 1 1 calc R
C16 C 0.09993(19) 0.8176(2) 0.03598(18) 0.0559(4) Uani 1 1 d .
H16A H 0.1094 0.8282 -0.0621 0.067 Uiso 1 1 calc R
H16B H 0.1058 0.9159 0.0902 0.067 Uiso 1 1 calc R
C17 C 0.22672(16) 0.73780(17) 0.12917(15) 0.0441(3) Uani 1 1 d .
H17A H 0.2499 0.6610 0.0644 0.053 Uiso 1 1 calc R
H17B H 0.3254 0.8069 0.1883 0.053 Uiso 1 1 calc R
N1 N 0.13909(12) 0.65930(11) 0.45892(11) 0.0346(3) Uani 1 1 d .
N2 N 0.14376(13) 0.64187(13) 0.70148(12) 0.0407(3) Uani 1 1 d .
H2 H 0.048(2) 0.5749(18) 0.6389(18) 0.047(4) Uiso 1 1 d .
N3 N 0.15527(12) 0.67252(12) 0.22885(11) 0.0357(3) Uani 1 1 d .

loop_
_atom_site_aniso_label
_atom_site_aniso_U_11
_atom_site_aniso_U_22
_atom_site_aniso_U_33
_atom_site_aniso_U_23
_atom_site_aniso_U_13
_atom_site_aniso_U_12
C1 0.0335(6) 0.0280(6) 0.0306(6) 0.0039(4) 0.0112(5) 0.0014(5)
C2 0.0328(6) 0.0311(6) 0.0317(6) 0.0058(5) 0.0115(5) 0.0035(5)
C3 0.0343(6) 0.0319(6) 0.0323(6) 0.0043(5) 0.0111(5) -0.0002(5)
C4 0.0329(6) 0.0310(6) 0.0352(6) 0.0108(5) 0.0107(5) 0.0011(5)
C5 0.0332(6) 0.0486(8) 0.0412(7) 0.0143(6) 0.0080(5) -0.0001(6)
C6 0.0313(6) 0.0588(9) 0.0606(9) 0.0271(7) 0.0158(6) 0.0089(6)
C7 0.0447(8) 0.0484(8) 0.0627(9) 0.0243(7) 0.0308(7) 0.0189(6)
C8 0.0451(7) 0.0386(7) 0.0439(7) 0.0118(5) 0.0217(6) 0.0110(6)
C9 0.0331(6) 0.0304(6) 0.0347(6) 0.0098(5) 0.0126(5) 0.0040(5)
C10 0.0472(7) 0.0324(7) 0.0467(7) 0.0067(5) 0.0205(6) 0.0010(5)
C11 0.0768(11) 0.0477(9) 0.0770(11) 0.0196(8) 0.0444(10) 0.0232(8)
C12 0.0425(7) 0.0446(7) 0.0328(6) 0.0003(5) 0.0110(5) -0.0037(6)
C13 0.0468(8) 0.0598(9) 0.0349(7) 0.0131(6) 0.0100(6) 0.0046(7)
C14 0.0336(7) 0.0560(8) 0.0373(7) 0.0111(6) 0.0078(5) 0.0028(6)
C15 0.0447(8) 0.0714(10) 0.0383(7) 0.0163(7) 0.0076(6) 0.0066(7)
C16 0.0552(9) 0.0665(10) 0.0458(8) 0.0252(7) 0.0152(7) 0.0057(7)
C17 0.0426(7) 0.0567(8) 0.0331(6) 0.0109(6) 0.0153(6) 0.0013(6)
N1 0.0319(5) 0.0389(6) 0.0307(5) 0.0060(4) 0.0106(4) -0.0009(4)
N2 0.0404(6) 0.0444(6) 0.0361(6) 0.0062(5) 0.0163(5) -0.0041(5)
N3 0.0332(5) 0.0422(6) 0.0299(5) 0.0068(4) 0.0107(4) 0.0019(4)

loop_
_atom_type_symbol
_atom_type_description
_atom_type_scat_dispersion_real
_atom_type_scat_dispersion_imag
_atom_type_scat_source
C C 0.0181 0.0091 'International Tables Vol C Tables 4.2.6.8 and 6.1.1.4'
H H 0.0000 0.0000 'International Tables Vol C Tables 4.2.6.8 and 6.1.1.4'
N N 0.0311 0.0180 'International Tables Vol C Tables 4.2.6.8 and 6.1.1.4'

loop_
_geom_angle_atom_site_label_1
_geom_angle_atom_site_label_2
_geom_angle_atom_site_label_3
_geom_angle
N1 C1 N3 117.59(11)
N1 C1 C9 121.83(10)
N3 C1 C9 120.57(11)
N2 C2 N1 121.64(11)
N2 C2 C3 120.74(11)
N1 C2 C3 117.25(10)
C4 C3 C2 107.68(10)
C4 C3 C12 112.96(10)
C2 C3 C12 111.48(10)
C4 C3 C10 107.31(10)
C2 C3 C10 107.98(10)
C12 C3 C10 109.23(10)
C5 C4 C9 117.91(12)
C5 C4 C3 123.70(11)
C9 C4 C3 118.38(10)
C6 C5 C4 121.41(13)
C6 C5 H5 119.3
C4 C5 H5 119.3
C7 C6 C5 120.12(12)
C7 C6 H6 119.9
C5 C6 H6 119.9
C6 C7 C8 119.34(13)
C6 C7 H7 120.3
C8 C7 H7 120.3
C7 C8 C9 120.85(13)
C7 C8 H8 119.6
C9 C8 H8 119.6
C8 C9 C4 120.07(11)
C8 C9 C1 123.59(11)
C4 C9 C1 116.22(11)
C11 C10 C3 115.85(11)
C11 C10 H10A 108.3
C3 C10 H10A 108.3
C11 C10 H10B 108.3
C3 C10 H10B 108.3
H10A C10 H10B 107.4
C10 C11 H11A 109.5
C10 C11 H11B 109.5
H11A C11 H11B 109.5
C10 C11 H11C 109.5
H11A C11 H11C 109.5
H11B C11 H11C 109.5
C13 C12 C3 116.79(11)
C13 C12 H12A 108.1
C3 C12 H12A 108.1
C13 C12 H12B 108.1
C3 C12 H12B 108.1
H12A C12 H12B 107.3
C12 C13 H13A 109.5
C12 C13 H13B 109.5
H13A C13 H13B 109.5
C12 C13 H13C 109.5
H13A C13 H13C 109.5
H13B C13 H13C 109.5
N3 C14 C15 104.35(11)
N3 C14 H14A 110.9
C15 C14 H14A 110.9
N3 C14 H14B 110.9
C15 C14 H14B 110.9
H14A C14 H14B 108.9
C14 C15 C16 103.76(11)
C14 C15 H15A 111.0
C16 C15 H15A 111.0
C14 C15 H15B 111.0
C16 C15 H15B 111.0
H15A C15 H15B 109.0
C17 C16 C15 102.88(12)
C17 C16 H16A 111.2
C15 C16 H16A 111.2
C17 C16 H16B 111.2
C15 C16 H16B 111.2
H16A C16 H16B 109.1
N3 C17 C16 103.22(11)
N3 C17 H17A 111.1
C16 C17 H17A 111.1
N3 C17 H17B 111.1
C16 C17 H17B 111.1
H17A C17 H17B 109.1
C1 N1 C2 118.27(10)
C2 N2 H2 108.3(9)
C1 N3 C17 125.60(10)
C1 N3 C14 118.58(10)
C17 N3 C14 110.30(10)

loop_
_geom_bond_atom_site_label_1
_geom_bond_atom_site_label_2
_geom_bond_distance
C1 N1 1.2994(16)
C1 N3 1.3424(15)
C1 C9 1.4779(16)
C2 N2 1.2688(16)
C2 N1 1.3828(15)
C2 C3 1.5238(16)
C3 C4 1.5136(18)
C3 C12 1.5311(17)
C3 C10 1.5533(18)
C4 C5 1.3888(18)
C4 C9 1.3905(17)
C5 C6 1.375(2)
C5 H5 0.9400
C6 C7 1.374(2)
C6 H6 0.9400
C7 C8 1.375(2)
C7 H7 0.9400
C8 C9 1.3852(18)
C8 H8 0.9400
C10 C11 1.510(2)
C10 H10A 0.9800
C10 H10B 0.9800
C11 H11A 0.9700
C11 H11B 0.9700
C11 H11C 0.9700
C12 C13 1.516(2)
C12 H12A 0.9800
C12 H12B 0.9800
C13 H13A 0.9700
C13 H13B 0.9700
C13 H13C 0.9700
C14 N3 1.4700(16)
C14 C15 1.5039(19)
C14 H14A 0.9800
C14 H14B 0.9800
C15 C16 1.506(2)
C15 H15A 0.9800
C15 H15B 0.9800
C16 C17 1.506(2)
C16 H16A 0.9800
C16 H16B 0.9800
C17 N3 1.4635(16)
C17 H17A 0.9800
C17 H17B 0.9800
N2 H2 0.964(17)

loop_
_geom_hbond_atom_site_label_D
_geom_hbond_atom_site_label_H
_geom_hbond_atom_site_label_A
_geom_hbond_distance_DH
_geom_hbond_distance_HA
_geom_hbond_distance_DA
_geom_hbond_angle_DHA
_geom_hbond_site_symmetry_A
N2 H2 N1 0.964(17) 2.448(17) 3.3609(15) 157.8(13) 2_566

loop_
_geom_torsion_atom_site_label_1
_geom_torsion_atom_site_label_2
_geom_torsion_atom_site_label_3
_geom_torsion_atom_site_label_4
_geom_torsion
N2 C2 C3 C4 138.52(12)
N1 C2 C3 C4 -48.40(14)
N2 C2 C3 C12 14.09(17)
N1 C2 C3 C12 -172.82(11)
N2 C2 C3 C10 -105.89(13)
N1 C2 C3 C10 67.19(14)
C2 C3 C4 C5 -148.19(12)
C12 C3 C4 C5 -24.66(17)
C10 C3 C4 C5 95.79(14)
C2 C3 C4 C9 32.60(14)
C12 C3 C4 C9 156.13(11)
C10 C3 C4 C9 -83.42(13)
C9 C4 C5 C6 -4.83(19)
C3 C4 C5 C6 175.95(12)
C4 C5 C6 C7 0.1(2)
C5 C6 C7 C8 3.3(2)
C6 C7 C8 C9 -2.0(2)
C7 C8 C9 C4 -2.85(19)
C7 C8 C9 C1 -178.90(12)
C5 C4 C9 C8 6.13(18)
C3 C4 C9 C8 -174.62(11)
C5 C4 C9 C1 -177.54(11)
C3 C4 C9 C1 1.71(16)
N1 C1 C9 C8 147.05(12)
N3 C1 C9 C8 -31.37(17)
N1 C1 C9 C4 -29.14(17)
N3 C1 C9 C4 152.44(11)
C4 C3 C10 C11 172.58(12)
C2 C3 C10 C11 56.75(16)
C12 C3 C10 C11 -64.64(16)
C4 C3 C12 C13 -58.24(15)
C2 C3 C12 C13 63.16(15)
C10 C3 C12 C13 -177.59(11)
N3 C14 C15 C16 -27.14(16)
C14 C15 C16 C17 39.06(16)
C15 C16 C17 N3 -35.58(15)
N3 C1 N1 C2 -167.36(10)
C9 C1 N1 C2 14.17(17)
N2 C2 N1 C1 -160.59(12)
C3 C2 N1 C1 26.40(16)
N1 C1 N3 C17 157.54(12)
C9 C1 N3 C17 -23.97(18)
N1 C1 N3 C14 6.39(17)
C9 C1 N3 C14 -175.12(11)
C16 C17 N3 C1 -133.85(14)
C16 C17 N3 C14 19.29(15)
C15 C14 N3 C1 160.14(12)
C15 C14 N3 C17 4.87(15)
